data_7064416
loop_
_publ_author_name
'Wani, Aabid'
'Bhujbal, Shivkanya Madhavrao'
'Mehta, Kriti'
'Chourasiya, Sumit S.'
'Kathuria, Deepika'
'Gr\"utzmacher, Hansj\"org'
'W\"orle, Michael'
'Bharatam, Prasad V.'

_publ_section_title
;
 Aminoazine-Based Unsymmetric Multidentate Ligands in Mn(II &amp; I)
 Complexes and Application in Hydrophosphination Reactions
;
_journal_name_full 'New Journal of Chemistry'
_journal_paper_doi 10.1039/D6NJ00370B
_journal_year 2026
_chemical_formula_moiety 'C12 H12 Br Mn N4 O3'
_chemical_formula_sum 'C12 H12 Br Mn N4 O3'
_chemical_formula_weight 395.11
_space_group_crystal_system monoclinic
_space_group_IT_number 14
_space_group_name_Hall '-P 2yn'
_space_group_name_H-M_alt 'P 1 21/n 1'
_atom_sites_solution_hydrogens mixed
_atom_sites_solution_primary dual
_audit_creation_date 2026-05-12
_audit_creation_method
;
Olex2 1.5
(compiled 2026.04.10 svn.r48fbca5a for OlexSys, GUI svn.r7537)
;
_audit_update_record
;
2026-05-14 deposited with the CCDC.	2026-05-21 downloaded from the CCDC.
;
_cell_angle_alpha 90
_cell_angle_beta 90.8590(10)
_cell_angle_gamma 90
_cell_formula_units_Z 4
_cell_length_a 10.51700(10)
_cell_length_b 9.98160(10)
_cell_length_c 14.63770(10)
_cell_measurement_reflns_used 12377
_cell_measurement_temperature 99.99(10)
_cell_measurement_theta_max 79.4340
_cell_measurement_theta_min 2.9720
_cell_volume 1536.44(2)
_computing_cell_refinement 'CrysAlisPro 1.171.44.140a (Rigaku OD, 2026)'
_computing_data_collection 'CrysAlisPro system (CCD 43.98a 64-bit (release 24-11-2023))'
_computing_data_reduction 'CrysAlisPro 1.171.44.140a (Rigaku OD, 2026)'
_computing_molecular_graphics 'Olex2 1.5 (Dolomanov et al., 2009)'
_computing_publication_material 'Olex2 1.5 (Dolomanov et al., 2009)'
_computing_structure_refinement 'SHELXL 2025/1 (Sheldrick, 2015)'
_computing_structure_solution 'SHELXT  (Sheldrick, 2015)'
_diffrn_ambient_environment N~2~
_diffrn_ambient_temperature 99.99(10)
_diffrn_detector 'Rigaku HyPix-6000 area detector'
_diffrn_detector_area_resol_mean 10.0
_diffrn_detector_type 'HPC area detector'
_diffrn_measured_fraction_theta_full 1.000
_diffrn_measured_fraction_theta_max 0.999
_diffrn_measurement_details
;
List of Runs (angles in degrees, time in seconds):

  # Type    Start    End  Width  t~exp~   \w     \q     \k     \f   Frames
#--------------------------------------------------------------------------
  1  \w     62.00 100.00   0.50    0.09    --  113.25-125.00 150.00   76
  2  \w     44.00 111.00   0.50    0.09    --  113.25-125.00  60.00  134
  3  \w     79.00 109.00   0.50    0.09    --  113.25-125.00   0.00   60
  4  \w     71.00 101.00   0.50    0.09    --  113.25-125.00 -60.00   60
  5  \w     79.00 105.00   0.50    0.09    --  113.25-101.00 -73.00   52
  6  \w     72.00 104.00   0.50    0.09    --  113.25 -95.00 -60.00   64
  7  \w     80.00 106.00   0.50    0.09    --  113.25-125.00-120.00   52
  8  \w     57.00  83.00   0.50    0.09    --  113.25 -95.00-120.00   52
  9  \w     44.00  70.00   0.50    0.09    --  113.25 -95.00 -60.00   52
 10  \w     92.00 137.00   0.50    0.09    --  113.25 -82.00 -36.62   90
 11  \w    116.00 141.00   0.50    0.09    --  113.25 -88.00-146.97   50
 12  \w     72.00  97.00   0.50    0.09    --  113.25 -88.00-146.97   50
 13  \w      4.00  71.00   0.50    0.05    --   47.44-101.00 -73.00  134
 14  \w     46.00  71.00   0.50    0.09    --  113.25 -82.00 -36.62   50
 15  \w     44.00  96.00   0.50    0.09    --  113.25 -95.00 150.00  104
 16  \w     42.00  69.00   0.50    0.09    --  113.25 -77.00  90.00   54
 17  \w     73.00 101.00   0.50    0.09    --  113.25 -77.00 120.00   56
 18  \w     73.00 102.00   0.50    0.09    --  113.25 -77.00  90.00   58
 19  \w     63.00  89.00   0.50    0.09    --  113.25 -77.00  30.00   52
 20  \w     80.00 105.00   0.50    0.09    --  113.25 -77.00   0.00   50
 21  \w     57.00  89.00   0.50    0.09    --  113.25 -77.00 -30.00   64
 22  \w     63.00  89.00   0.50    0.09    --  113.25 -77.00 -60.00   52
 23  \w     44.00  69.00   0.50    0.09    --  113.25 -61.00 -30.00   50
 24  \w     42.00  67.00   0.50    0.09    --  113.25 -61.00  30.00   50
 25  \w     42.00  67.00   0.50    0.09    --  113.25 -61.00  90.00   50
 26  \w     42.00  67.00   0.50    0.09    --  113.25 -61.00 120.00   50
 27  \w    -25.00  41.00   0.50    0.05    --   47.44 -38.00 -30.00  132
 28  \w    119.00 174.00   0.50    0.09    --  113.25  15.00-150.00  110
 29  \w     91.00 127.00   0.50    0.09    --  113.25  77.00-150.00   72
 30  \w    102.00 168.00   0.50    0.09    --  113.25  45.00 -90.00  132
 31  \w    122.00 178.00   0.50    0.09    --  113.25  15.00 -60.00  112
 32  \w    101.00 140.00   0.50    0.09    --  113.25  30.00  90.00   78
 33  \w    121.00 147.00   0.50    0.09    --  113.25  15.00 150.00   52
 34  \w    153.00 178.00   0.50    0.09    --  113.25  15.00 150.00   50
 35  \w    127.00 152.00   0.50    0.09    --  113.25  45.00  90.00   50
 36  \w    116.00 152.00   0.50    0.09    --  113.25 101.00  30.00   72
 37  \w    152.00 178.00   0.50    0.09    --  113.25 125.00  90.00   52
 38  \w     95.00 146.00   0.50    0.09    --  113.25 125.00  90.00  102
 39  \w    146.00 172.00   0.50    0.09    --  113.25 125.00-180.00   52
 40  \w    -26.00  23.00   0.50    0.05    --  -47.44  19.00 150.00   98
 41  \w    -75.00 -50.00   0.50    0.09    --  -91.75 101.00  30.00   50
 42  \w    -42.00   6.00   0.50    0.05    --  -47.44 101.00  30.00   96
 43  \w    -51.00 -22.00   0.50    0.09    --  -91.75  45.00 -30.00   58
 44  \w    -47.00 -22.00   0.50    0.09    --  -91.75  45.00-150.00   50
 45  \w   -117.00 -41.00   0.50    0.05    --  -47.44 -57.00-150.00  152
 46  \w   -139.00-113.00   0.50    0.09    --  -91.75-101.00 -73.00   52
;
_diffrn_measurement_device 'four-circle diffractometer'
_diffrn_measurement_device_type 'Rigaku XtaLAB Synergy-S'
_diffrn_measurement_method '\w scans'
_diffrn_orient_matrix_type 'CrysAlisPro convention (1999,Acta A55,543-557)'
_diffrn_orient_matrix_UB_11 0.0668948000
_diffrn_orient_matrix_UB_12 0.1371273000
_diffrn_orient_matrix_UB_13 0.0062244000
_diffrn_orient_matrix_UB_21 0.0873382000
_diffrn_orient_matrix_UB_22 -0.0538917000
_diffrn_orient_matrix_UB_23 0.0770269000
_diffrn_orient_matrix_UB_31 0.0967155000
_diffrn_orient_matrix_UB_32 -0.0460612000
_diffrn_orient_matrix_UB_33 -0.0714562000
_diffrn_radiation_monochromator 'multi-layer mirror optics'
_diffrn_radiation_probe x-ray
_diffrn_radiation_type 'Cu K\a'
_diffrn_radiation_wavelength 1.54184
_diffrn_reflns_av_R_equivalents 0.0322
_diffrn_reflns_av_unetI/netI 0.0251
_diffrn_reflns_Laue_measured_fraction_full 1.000
_diffrn_reflns_Laue_measured_fraction_max 0.999
_diffrn_reflns_limit_h_max 13
_diffrn_reflns_limit_h_min -12
_diffrn_reflns_limit_k_max 12
_diffrn_reflns_limit_k_min -12
_diffrn_reflns_limit_l_max 17
_diffrn_reflns_limit_l_min -18
_diffrn_reflns_number 16918
_diffrn_reflns_point_group_measured_fraction_full 1.000
_diffrn_reflns_point_group_measured_fraction_max 0.999
_diffrn_reflns_theta_full 67.684
_diffrn_reflns_theta_max 80.116
_diffrn_reflns_theta_min 5.142
_diffrn_source 'microfocus sealed X-ray tube'
_diffrn_source_type PhotonJet-S
_exptl_absorpt_coefficient_mu 10.177
_exptl_absorpt_correction_T_max 0.771
_exptl_absorpt_correction_T_min 0.397
_exptl_absorpt_correction_type gaussian
_exptl_absorpt_process_details
;
CrysAlisPro 1.171.44.140a (Rigaku Oxford Diffraction, 2026)
Numerical absorption correction based on gaussian integration over
a multifaceted crystal model
Empirical absorption correction using spherical harmonics,
implemented in SCALE3 ABSPACK scaling algorithm.
;
_exptl_crystal_colour 'light red'
_exptl_crystal_colour_modifier light
_exptl_crystal_colour_primary red
_exptl_crystal_density_diffrn 1.708
_exptl_crystal_description block
_exptl_crystal_F_000 784
_exptl_crystal_size_max 0.18
_exptl_crystal_size_mid 0.12
_exptl_crystal_size_min 0.09
_refine_diff_density_max 0.391
_refine_diff_density_min -0.523
_refine_diff_density_rms 0.075
_refine_ls_extinction_method none
_refine_ls_goodness_of_fit_ref 1.082
_refine_ls_hydrogen_treatment mixed
_refine_ls_matrix_type full
_refine_ls_number_parameters 200
_refine_ls_number_reflns 3368
_refine_ls_number_restraints 0
_refine_ls_restrained_S_all 1.082
_refine_ls_R_factor_all 0.0237
_refine_ls_R_factor_gt 0.0230
_refine_ls_shift/su_max 0.002
_refine_ls_shift/su_mean 0.000
_refine_ls_structure_factor_coef Fsqd
_refine_ls_weighting_details 'w=1/[\s^2^(Fo^2^)+(0.0288P)^2^+0.9813P] where P=(Fo^2^+2Fc^2^)/3'
_refine_ls_weighting_scheme calc
_refine_ls_wR_factor_gt 0.0595
_refine_ls_wR_factor_ref 0.0598
_reflns_Friedel_coverage 0.000
_reflns_number_gt 3278
_reflns_number_total 3368
_reflns_threshold_expression 'I > 2\s(I)'
_cod_data_source_file d6nj00370b2.cif
_cod_data_source_block aa2-130_auto
_cod_database_code 7064416
_shelx_shelxl_version_number 2025/1
_chemical_oxdiff_formula C12H12BrMnN4O3
_chemical_oxdiff_usercomment 'Orange crystal'
_shelx_space_group_comment
;
The symmetry employed for this shelxl refinement is uniquely defined
by the following loop, which should always be used as a source of
symmetry information in preference to the above space-group names.
They are only intended as comments.
;
_shelx_estimated_absorpt_t_max 0.461
_shelx_estimated_absorpt_t_min 0.262
_diffrn_oxdiff_digest_od_ed
;

;
_diffrn_oxdiff_measurement_exp_name AA2-130.par
_olex2_refinement_description
;
1. Fixed Uiso
 At 1.2 times of:
  All C(H) groups
 At 1.5 times of:
  All C(H,H,H) groups
2.a Aromatic/amide H refined with riding coordinates:
 C1(H1), C2(H2), C3(H3), C4(H4)
2.b Idealised Me refined as rotating group:
 C7(H7A,H7B,H7C), C9(H9A,H9B,H9C)
;
_olex2_submission_special_instructions 'No special instructions were received'
_oxdiff_exptl_absorpt_empirical_details
;
Empirical correction (ABSPACK) includes:
- Absorption correction using spherical harmonics
- Frame scaling
;
_oxdiff_exptl_absorpt_empirical_full_max 1.287
_oxdiff_exptl_absorpt_empirical_full_min 0.850

loop_
_space_group_symop_operation_xyz
'x, y, z'
'-x+1/2, y+1/2, -z+1/2'
'-x, -y, -z'
'x-1/2, -y-1/2, z-1/2'

loop_
_atom_site_label
_atom_site_type_symbol
_atom_site_fract_x
_atom_site_fract_y
_atom_site_fract_z
_atom_site_U_iso_or_equiv
_atom_site_adp_type
_atom_site_occupancy
_atom_site_site_symmetry_order
_atom_site_calc_flag
_atom_site_refinement_flags_posn
_atom_site_refinement_flags_adp
_atom_site_refinement_flags_occupancy
_atom_site_disorder_assembly
_atom_site_disorder_group
Br1 Br 0.40020(2) 0.62729(2) 0.68473(2) 0.01617(7) Uani 1 1 d . . . . .
Mn1 Mn 0.41631(2) 0.40916(3) 0.77290(2) 0.01197(8) Uani 1 1 d . . . . .
O1 O 0.56972(13) 0.54534(15) 0.91670(9) 0.0235(3) Uani 1 1 d . . . . .
O2 O 0.17993(13) 0.48320(15) 0.86871(10) 0.0243(3) Uani 1 1 d . . . . .
O3 O 0.43346(14) 0.15985(15) 0.88018(10) 0.0256(3) Uani 1 1 d . . . . .
N1 N 0.33204(14) 0.33221(15) 0.65747(10) 0.0150(3) Uani 1 1 d . . . . .
N2 N 0.56950(13) 0.35262(14) 0.69809(10) 0.0130(3) Uani 1 1 d . . . . .
N3 N 0.69459(14) 0.34295(15) 0.73407(10) 0.0148(3) Uani 1 1 d . . . . .
N4 N 0.71086(15) 0.57489(16) 0.71242(11) 0.0172(3) Uani 1 1 d . . . . .
H4A H 0.628(3) 0.581(3) 0.6948(18) 0.025(6) Uiso 1 1 d . . . . .
H4B H 0.745(3) 0.649(3) 0.7274(19) 0.028(7) Uiso 1 1 d . . . . .
C1 C 0.20736(17) 0.3297(2) 0.63837(13) 0.0193(3) Uani 1 1 d . . . . .
H1 H 0.149764 0.354416 0.684821 0.023 Uiso 1 1 calc R U . . .
C2 C 0.15854(19) 0.2924(2) 0.55334(14) 0.0245(4) Uani 1 1 d . . . . .
H2 H 0.069334 0.291528 0.542132 0.029 Uiso 1 1 calc R U . . .
C3 C 0.2420(2) 0.2565(2) 0.48516(13) 0.0255(4) Uani 1 1 d . . . . .
H3 H 0.211019 0.230571 0.426477 0.031 Uiso 1 1 calc R U . . .
C4 C 0.37166(19) 0.2591(2) 0.50425(13) 0.0216(4) Uani 1 1 d . . . . .
H4 H 0.430871 0.235410 0.458620 0.026 Uiso 1 1 calc R U . . .
C5 C 0.41366(17) 0.29680(18) 0.59063(12) 0.0164(3) Uani 1 1 d . . . . .
C6 C 0.54896(17) 0.30287(18) 0.61782(12) 0.0154(3) Uani 1 1 d . . . . .
C7 C 0.65067(19) 0.2531(2) 0.55582(13) 0.0227(4) Uani 1 1 d . . . . .
H7A H 0.666186 0.319966 0.508221 0.034 Uiso 1 1 calc R U . . .
H7B H 0.623230 0.168875 0.527389 0.034 Uiso 1 1 calc R U . . .
H7C H 0.729136 0.238057 0.591289 0.034 Uiso 1 1 calc R U . . .
C8 C 0.75475(16) 0.45640(18) 0.74161(12) 0.0146(3) Uani 1 1 d . . . . .
C9 C 0.88463(18) 0.4533(2) 0.78495(14) 0.0216(4) Uani 1 1 d . . . . .
H9A H 0.880209 0.487533 0.847575 0.032 Uiso 1 1 calc R U . . .
H9B H 0.942399 0.509465 0.749588 0.032 Uiso 1 1 calc R U . . .
H9C H 0.916262 0.360985 0.786033 0.032 Uiso 1 1 calc R U . . .
C10 C 0.50987(16) 0.49281(18) 0.86127(12) 0.0165(3) Uani 1 1 d . . . . .
C11 C 0.27046(17) 0.45450(18) 0.83071(12) 0.0172(3) Uani 1 1 d . . . . .
C12 C 0.42440(16) 0.25466(19) 0.83694(12) 0.0173(3) Uani 1 1 d . . . . .

loop_
_atom_site_aniso_label
_atom_site_aniso_U_11
_atom_site_aniso_U_22
_atom_site_aniso_U_33
_atom_site_aniso_U_23
_atom_site_aniso_U_13
_atom_site_aniso_U_12
Br1 0.01522(10) 0.01343(10) 0.01989(10) 0.00305(6) 0.00121(7) 0.00127(6)
Mn1 0.01180(14) 0.01209(14) 0.01206(14) 0.00048(10) 0.00128(10) -0.00059(9)
O1 0.0227(7) 0.0288(7) 0.0188(6) -0.0050(6) -0.0005(5) -0.0051(6)
O2 0.0186(6) 0.0260(7) 0.0285(7) -0.0041(6) 0.0082(5) 0.0007(5)
O3 0.0262(7) 0.0209(7) 0.0295(7) 0.0108(6) -0.0013(6) -0.0020(6)
N1 0.0163(7) 0.0134(7) 0.0153(7) 0.0022(5) -0.0003(5) -0.0029(6)
N2 0.0127(6) 0.0106(7) 0.0156(7) 0.0022(5) 0.0011(5) -0.0002(5)
N3 0.0134(7) 0.0125(7) 0.0186(7) 0.0005(6) 0.0000(5) 0.0012(5)
N4 0.0159(7) 0.0110(7) 0.0245(8) 0.0023(6) -0.0021(6) -0.0020(6)
C1 0.0171(8) 0.0201(9) 0.0205(8) 0.0030(7) 0.0000(6) -0.0045(7)
C2 0.0215(9) 0.0291(10) 0.0227(9) 0.0050(8) -0.0049(7) -0.0093(8)
C3 0.0301(10) 0.0301(11) 0.0160(8) 0.0029(8) -0.0026(7) -0.0113(8)
C4 0.0252(9) 0.0234(9) 0.0162(8) -0.0001(7) 0.0022(7) -0.0075(8)
C5 0.0196(8) 0.0148(8) 0.0147(8) 0.0018(6) 0.0017(6) -0.0031(6)
C6 0.0189(8) 0.0127(8) 0.0147(8) 0.0010(6) 0.0031(6) -0.0002(6)
C7 0.0244(9) 0.0285(10) 0.0152(8) -0.0016(7) 0.0043(7) 0.0040(8)
C8 0.0143(7) 0.0141(8) 0.0154(8) 0.0006(6) 0.0032(6) -0.0002(6)
C9 0.0165(8) 0.0180(9) 0.0303(10) 0.0022(8) -0.0031(7) -0.0005(7)
C10 0.0170(8) 0.0151(8) 0.0174(8) 0.0030(6) 0.0046(7) 0.0020(6)
C11 0.0196(8) 0.0143(8) 0.0177(8) 0.0014(6) -0.0012(7) -0.0029(7)
C12 0.0133(7) 0.0212(9) 0.0175(8) -0.0026(7) 0.0005(6) -0.0023(7)

loop_
_atom_type_symbol
_atom_type_description
_atom_type_scat_dispersion_real
_atom_type_scat_dispersion_imag
_atom_type_scat_source
C C 0.0181 0.0091 'International Tables Vol C Tables 4.2.6.8 and 6.1.1.4'
H H 0.0000 0.0000 'International Tables Vol C Tables 4.2.6.8 and 6.1.1.4'
Br Br -0.6763 1.2805 'International Tables Vol C Tables 4.2.6.8 and 6.1.1.4'
Mn Mn -0.5299 2.8052 'International Tables Vol C Tables 4.2.6.8 and 6.1.1.4'
N N 0.0311 0.0180 'International Tables Vol C Tables 4.2.6.8 and 6.1.1.4'
O O 0.0492 0.0322 'International Tables Vol C Tables 4.2.6.8 and 6.1.1.4'

loop_
_exptl_crystal_face_index_h
_exptl_crystal_face_index_k
_exptl_crystal_face_index_l
_exptl_crystal_face_perp_dist
-1 -1 -2 0.0790
-2 0 1 0.0551
1 1 2 0.0967
-1 0 0 0.0579
1 0 0 0.0404
1 0 2 0.1017
-2 1 0 0.0497
2 -1 0 0.0363
2 -1 -2 0.0339
-2 1 -2 0.0726
0 0 -1 0.0659
0 0 1 0.0988
-2 1 2 0.0738
0 -1 2 0.0677
1 -2 1 0.0454
2 -2 -1 0.0348
-1 2 -1 0.0583
0 1 -2 0.0575
1 0 -2 0.0433
1 2 -1 0.0546
-1 2 2 0.0848
-1 -2 1 0.0624
-1 -1 1 0.0640
-2 -1 2 0.0626
0 -2 -1 0.0634

loop_
_geom_angle_atom_site_label_1
_geom_angle_atom_site_label_2
_geom_angle_atom_site_label_3
_geom_angle
_geom_angle_site_symmetry_1
_geom_angle_site_symmetry_3
_geom_angle_publ_flag
N1 Mn1 Br1 82.95(4) . . ?
N2 Mn1 Br1 90.67(4) . . ?
N2 Mn1 N1 77.81(6) . . ?
C10 Mn1 Br1 89.95(6) . . ?
C10 Mn1 N1 169.71(7) . . ?
C10 Mn1 N2 94.91(7) . . ?
C10 Mn1 C11 90.34(8) . . ?
C11 Mn1 Br1 88.44(6) . . ?
C11 Mn1 N1 96.87(7) . . ?
C11 Mn1 N2 174.67(7) . . ?
C12 Mn1 Br1 178.69(6) . . ?
C12 Mn1 N1 97.15(7) . . ?
C12 Mn1 N2 90.63(7) . . ?
C12 Mn1 C10 90.12(8) . . ?
C12 Mn1 C11 90.25(8) . . ?
C1 N1 Mn1 126.24(13) . . ?
C1 N1 C5 118.23(16) . . ?
C5 N1 Mn1 114.96(12) . . ?
N3 N2 Mn1 123.84(11) . . ?
C6 N2 Mn1 118.16(12) . . ?
C6 N2 N3 117.08(14) . . ?
C8 N3 N2 114.91(14) . . ?
H4A N4 H4B 115(2) . . ?
C8 N4 H4A 118.4(17) . . ?
C8 N4 H4B 122.8(19) . . ?
N1 C1 H1 118.6 . . ?
N1 C1 C2 122.70(18) . . ?
C2 C1 H1 118.6 . . ?
C1 C2 H2 120.5 . . ?
C3 C2 C1 118.99(18) . . ?
C3 C2 H2 120.5 . . ?
C2 C3 H3 120.6 . . ?
C2 C3 C4 118.74(18) . . ?
C4 C3 H3 120.6 . . ?
C3 C4 H4 120.4 . . ?
C5 C4 C3 119.20(18) . . ?
C5 C4 H4 120.4 . . ?
N1 C5 C4 122.13(17) . . ?
N1 C5 C6 114.40(15) . . ?
C4 C5 C6 123.46(16) . . ?
N2 C6 C5 114.18(15) . . ?
N2 C6 C7 124.59(17) . . ?
C5 C6 C7 121.23(16) . . ?
C6 C7 H7A 109.5 . . ?
C6 C7 H7B 109.5 . . ?
C6 C7 H7C 109.5 . . ?
H7A C7 H7B 109.5 . . ?
H7A C7 H7C 109.5 . . ?
H7B C7 H7C 109.5 . . ?
N3 C8 N4 125.27(17) . . ?
N3 C8 C9 117.23(16) . . ?
N4 C8 C9 117.49(16) . . ?
C8 C9 H9A 109.5 . . ?
C8 C9 H9B 109.5 . . ?
C8 C9 H9C 109.5 . . ?
H9A C9 H9B 109.5 . . ?
H9A C9 H9C 109.5 . . ?
H9B C9 H9C 109.5 . . ?
O1 C10 Mn1 179.49(16) . . ?
O2 C11 Mn1 178.65(17) . . ?
O3 C12 Mn1 176.78(17) . . ?

loop_
_geom_bond_atom_site_label_1
_geom_bond_atom_site_label_2
_geom_bond_distance
_geom_bond_site_symmetry_2
_geom_bond_publ_flag
Br1 Mn1 2.5354(3) . ?
Mn1 N1 2.0458(15) . ?
Mn1 N2 2.0411(14) . ?
Mn1 C10 1.8167(19) . ?
Mn1 C11 1.8201(18) . ?
Mn1 C12 1.806(2) . ?
O1 C10 1.146(2) . ?
O2 C11 1.146(2) . ?
O3 C12 1.142(2) . ?
N1 C1 1.337(2) . ?
N1 C5 1.358(2) . ?
N2 N3 1.413(2) . ?
N2 C6 1.291(2) . ?
N3 C8 1.301(2) . ?
N4 H4A 0.91(3) . ?
N4 H4B 0.85(3) . ?
N4 C8 1.337(2) . ?
C1 H1 0.9500 . ?
C1 C2 1.390(3) . ?
C2 H2 0.9500 . ?
C2 C3 1.386(3) . ?
C3 H3 0.9500 . ?
C3 C4 1.388(3) . ?
C4 H4 0.9500 . ?
C4 C5 1.385(3) . ?
C5 C6 1.473(2) . ?
C6 C7 1.498(2) . ?
C7 H7A 0.9800 . ?
C7 H7B 0.9800 . ?
C7 H7C 0.9800 . ?
C8 C9 1.498(3) . ?
C9 H9A 0.9800 . ?
C9 H9B 0.9800 . ?
C9 H9C 0.9800 . ?

loop_
_geom_torsion_atom_site_label_1
_geom_torsion_atom_site_label_2
_geom_torsion_atom_site_label_3
_geom_torsion_atom_site_label_4
_geom_torsion
_geom_torsion_site_symmetry_1
_geom_torsion_site_symmetry_2
_geom_torsion_site_symmetry_3
_geom_torsion_site_symmetry_4
_geom_torsion_publ_flag
Mn1 N1 C1 C2 170.97(15) . . . . ?
Mn1 N1 C5 C4 -171.70(15) . . . . ?
Mn1 N1 C5 C6 7.9(2) . . . . ?
Mn1 N2 N3 C8 -79.76(17) . . . . ?
Mn1 N2 C6 C5 1.2(2) . . . . ?
Mn1 N2 C6 C7 -178.15(14) . . . . ?
N1 C1 C2 C3 -0.1(3) . . . . ?
N1 C5 C6 N2 -6.1(2) . . . . ?
N1 C5 C6 C7 173.36(16) . . . . ?
N2 N3 C8 N4 -5.0(3) . . . . ?
N2 N3 C8 C9 176.16(15) . . . . ?
N3 N2 C6 C5 170.72(14) . . . . ?
N3 N2 C6 C7 -8.7(3) . . . . ?
C1 N1 C5 C4 0.2(3) . . . . ?
C1 N1 C5 C6 179.87(16) . . . . ?
C1 C2 C3 C4 0.0(3) . . . . ?
C2 C3 C4 C5 0.3(3) . . . . ?
C3 C4 C5 N1 -0.4(3) . . . . ?
C3 C4 C5 C6 179.99(18) . . . . ?
C4 C5 C6 N2 173.56(18) . . . . ?
C4 C5 C6 C7 -7.0(3) . . . . ?
C5 N1 C1 C2 0.0(3) . . . . ?
C6 N2 N3 C8 111.42(18) . . . . ?

loop_
_exptl_oxdiff_crystal_face_indexfrac_h
_exptl_oxdiff_crystal_face_indexfrac_k
_exptl_oxdiff_crystal_face_indexfrac_l
_exptl_oxdiff_crystal_face_x
_exptl_oxdiff_crystal_face_y
_exptl_oxdiff_crystal_face_z
-0.9992 -0.9993 -1.9992 -0.2163 -0.1874 0.0922
-1.9984 0.0005 0.9988 -0.1274 -0.0976 -0.2647
0.9992 0.9993 1.9992 0.2163 0.1874 -0.0922
-0.9992 0.0002 -0.0002 -0.0668 -0.0873 -0.0966
0.9992 -0.0002 0.0002 0.0668 0.0873 0.0966
0.9992 0.0001 1.9987 0.0793 0.2412 -0.0462
-1.9983 0.9995 0.0002 0.0034 -0.2284 -0.2393
1.9983 -0.9995 -0.0002 -0.0034 0.2284 0.2393
1.9984 -0.9999 -1.9986 -0.0159 0.0745 0.3821
-1.9983 0.9992 -1.9983 -0.0091 -0.3823 -0.0965
0.0000 -0.0002 -0.9992 -0.0062 -0.0770 0.0714
-0.0000 0.0002 0.9992 0.0062 0.0770 -0.0714
-1.9984 0.9999 1.9986 0.0159 -0.0745 -0.3821
-0.0001 -0.9988 1.9979 -0.1245 0.2077 -0.0968
0.9991 -1.9984 0.9983 -0.2010 0.2718 0.1173
1.9983 -1.9989 -1.0000 -0.1466 0.2052 0.3568
-0.9991 1.9984 -0.9983 0.2010 -0.2718 -0.1173
0.0001 0.9988 -1.9979 0.1245 -0.2077 0.0968
0.9992 -0.0005 -1.9983 0.0543 -0.0666 0.2395
0.9993 1.9980 -0.9979 0.3346 -0.0973 0.0759
-0.9991 1.9989 1.9994 0.2197 -0.0410 -0.3316
-0.9993 -1.9980 0.9979 -0.3346 0.0973 -0.0759
-0.9993 -0.9988 0.9985 -0.1976 0.0435 -0.1220
-1.9985 -0.9985 1.9975 -0.2582 0.0331 -0.2900
-0.0001 -1.9985 -1.0004 -0.2803 0.0306 0.1635
